data_4064185
loop_
_publ_author_name
'Tan, Runyu'
'Song, Datong'

_publ_section_title
;
 C&#x2212;H and C&#x2212;S Activations of Quinoline-Functionalized
 Thiophenes by Platinum Complexes
;
_journal_issue 6
_journal_name_full Organometallics
_journal_page_first 1637
_journal_paper_doi 10.1021/om101171s
_journal_volume 30
_journal_year 2011
_chemical_formula_sum 'C27 H41 N P2 Pt S'
_chemical_formula_weight 668.70
_chemical_name_systematic
; 
 ? 
;
_space_group_IT_number 14
_symmetry_cell_setting monoclinic
_symmetry_space_group_name_Hall '-P 2ybc'
_symmetry_space_group_name_H-M 'P 1 21/c 1'
_atom_sites_solution_hydrogens geom
_atom_sites_solution_primary direct
_atom_sites_solution_secondary difmap
_audit_creation_method SHELXL-97
_cell_angle_alpha 90.00
_cell_angle_beta 100.411(2)
_cell_angle_gamma 90.00
_cell_formula_units_Z 4
_cell_length_a 17.3049(6)
_cell_length_b 9.9102(3)
_cell_length_c 16.1325(8)
_cell_measurement_reflns_used 6241
_cell_measurement_temperature 150(2)
_cell_measurement_theta_max 27.54
_cell_measurement_theta_min 2.38
_cell_volume 2721.10(18)
_computing_structure_refinement 'SHELXL-97 (Sheldrick, 2008)'
_computing_structure_solution 'SHELXS-97 (Sheldrick, 2008)'
_diffrn_ambient_temperature 150(2)
_diffrn_measured_fraction_theta_full 0.996
_diffrn_measured_fraction_theta_max 0.996
_diffrn_radiation_monochromator graphite
_diffrn_radiation_source 'fine-focus sealed tube'
_diffrn_radiation_type MoK\a
_diffrn_radiation_wavelength 0.71073
_diffrn_reflns_av_R_equivalents 0.0428
_diffrn_reflns_av_sigmaI/netI 0.0414
_diffrn_reflns_limit_h_max 22
_diffrn_reflns_limit_h_min -22
_diffrn_reflns_limit_k_max 12
_diffrn_reflns_limit_k_min -12
_diffrn_reflns_limit_l_max 20
_diffrn_reflns_limit_l_min -16
_diffrn_reflns_number 23965
_diffrn_reflns_theta_full 27.54
_diffrn_reflns_theta_max 27.54
_diffrn_reflns_theta_min 2.38
_exptl_absorpt_coefficient_mu 5.367
_exptl_absorpt_correction_T_max 0.8140
_exptl_absorpt_correction_T_min 0.5652
_exptl_absorpt_correction_type multi-scan
_exptl_absorpt_process_details 'bruker apex 2'
_exptl_crystal_colour yellow
_exptl_crystal_density_diffrn 1.632
_exptl_crystal_density_method 'not measured'
_exptl_crystal_description needle
_exptl_crystal_F_000 1336
_exptl_crystal_size_max 0.12
_exptl_crystal_size_mid 0.08
_exptl_crystal_size_min 0.04
_refine_diff_density_max 1.285
_refine_diff_density_min -0.884
_refine_diff_density_rms 0.128
_refine_ls_extinction_method none
_refine_ls_goodness_of_fit_ref 1.030
_refine_ls_hydrogen_treatment constr
_refine_ls_matrix_type full
_refine_ls_number_parameters 289
_refine_ls_number_reflns 6246
_refine_ls_number_restraints 0
_refine_ls_restrained_S_all 1.030
_refine_ls_R_factor_all 0.0418
_refine_ls_R_factor_gt 0.0277
_refine_ls_shift/su_max 0.001
_refine_ls_shift/su_mean 0.000
_refine_ls_structure_factor_coef Fsqd
_refine_ls_weighting_details 'calc w=1/[\s^2^(Fo^2^)+(0.0291P)^2^+0.6194P] where P=(Fo^2^+2Fc^2^)/3'
_refine_ls_weighting_scheme calc
_refine_ls_wR_factor_gt 0.0583
_refine_ls_wR_factor_ref 0.0631
_reflns_number_gt 5109
_reflns_number_total 6246
_reflns_threshold_expression >2sigma(I)
_cod_data_source_file om101171s_si_002.cif
_cod_data_source_block 4a
_cod_original_sg_symbol_H-M P2(1)/c
_cod_database_code 4064185

loop_
_symmetry_equiv_pos_as_xyz
'x, y, z'
'-x, y+1/2, -z+1/2'
'-x, -y, -z'
'x, -y-1/2, z-1/2'

loop_
_atom_site_label
_atom_site_type_symbol
_atom_site_fract_x
_atom_site_fract_y
_atom_site_fract_z
_atom_site_U_iso_or_equiv
_atom_site_adp_type
_atom_site_occupancy
_atom_site_symmetry_multiplicity
_atom_site_calc_flag
_atom_site_refinement_flags
C1 C 0.2127(2) -0.0593(4) 0.2042(2) 0.0199(8) Uani 1 1 d .
C2 C 0.2757(2) -0.1367(4) 0.1947(3) 0.0242(8) Uani 1 1 d .
H2A H 0.2769 -0.2246 0.2183 0.029 Uiso 1 1 calc R
C3 C 0.3397(2) -0.1036(4) 0.1541(3) 0.0266(9) Uani 1 1 d .
H3A H 0.3771 -0.1739 0.1540 0.032 Uiso 1 1 calc R
C4 C 0.3559(2) 0.0108(4) 0.1160(2) 0.0235(8) Uani 1 1 d .
H4A H 0.4042 0.0114 0.0957 0.028 Uiso 1 1 calc R
C5 C 0.2484(3) -0.3114(4) 0.4202(3) 0.0306(9) Uani 1 1 d .
H5A H 0.3009 -0.3288 0.4472 0.037 Uiso 1 1 calc R
C6 C 0.1880(3) -0.3759(4) 0.4532(3) 0.0349(10) Uani 1 1 d .
H6A H 0.1993 -0.4362 0.4996 0.042 Uiso 1 1 calc R
C7 C 0.1128(3) -0.3482(4) 0.4159(3) 0.0331(10) Uani 1 1 d .
H7A H 0.0704 -0.3895 0.4365 0.040 Uiso 1 1 calc R
C8 C 0.0970(2) -0.2589(4) 0.3470(3) 0.0260(9) Uani 1 1 d .
C9 C 0.0199(2) -0.2241(4) 0.3084(3) 0.0295(10) Uani 1 1 d .
H9A H -0.0235 -0.2634 0.3280 0.035 Uiso 1 1 calc R
C10 C 0.0072(2) -0.1348(4) 0.2434(3) 0.0302(9) Uani 1 1 d .
H10A H -0.0448 -0.1083 0.2195 0.036 Uiso 1 1 calc R
C11 C 0.0716(2) -0.0818(4) 0.2118(3) 0.0273(9) Uani 1 1 d .
H11A H 0.0615 -0.0210 0.1655 0.033 Uiso 1 1 calc R
C12 C 0.1487(2) -0.1138(4) 0.2447(2) 0.0203(8) Uani 1 1 d .
C13 C 0.1630(2) -0.2025(3) 0.3164(2) 0.0215(8) Uani 1 1 d .
C14 C 0.3474(2) 0.4435(4) -0.0114(3) 0.0271(9) Uani 1 1 d .
H14A H 0.3908 0.5097 -0.0064 0.032 Uiso 1 1 calc R
H14B H 0.3280 0.4270 -0.0721 0.032 Uiso 1 1 calc R
C15 C 0.2804(2) 0.5039(4) 0.0280(3) 0.0301(10) Uani 1 1 d .
H15A H 0.2491 0.5661 -0.0129 0.036 Uiso 1 1 calc R
H15B H 0.3031 0.5568 0.0786 0.036 Uiso 1 1 calc R
C16 C 0.4739(2) 0.3384(4) 0.1140(3) 0.0279(9) Uani 1 1 d .
H16A H 0.5055 0.3974 0.0825 0.033 Uiso 1 1 calc R
C17 C 0.4514(3) 0.4221(5) 0.1851(3) 0.0383(11) Uani 1 1 d .
H17A H 0.4990 0.4497 0.2239 0.057 Uiso 1 1 calc R
H17B H 0.4182 0.3680 0.2156 0.057 Uiso 1 1 calc R
H17C H 0.4224 0.5024 0.1616 0.057 Uiso 1 1 calc R
C18 C 0.5261(3) 0.2188(5) 0.1499(3) 0.0453(13) Uani 1 1 d .
H18A H 0.5721 0.2525 0.1891 0.068 Uiso 1 1 calc R
H18B H 0.5435 0.1700 0.1037 0.068 Uiso 1 1 calc R
H18C H 0.4961 0.1577 0.1799 0.068 Uiso 1 1 calc R
C19 C 0.4251(2) 0.1904(4) -0.0425(3) 0.0280(9) Uani 1 1 d .
H19A H 0.4535 0.1100 -0.0145 0.034 Uiso 1 1 calc R
C21 C 0.3588(2) 0.1376(5) -0.1098(3) 0.0339(10) Uani 1 1 d .
H21A H 0.3811 0.0882 -0.1526 0.051 Uiso 1 1 calc R
H21B H 0.3275 0.2136 -0.1364 0.051 Uiso 1 1 calc R
H21C H 0.3253 0.0771 -0.0839 0.051 Uiso 1 1 calc R
C22 C 0.4839(3) 0.2702(5) -0.0830(3) 0.0432(12) Uani 1 1 d .
H22A H 0.5023 0.2142 -0.1256 0.065 Uiso 1 1 calc R
H22B H 0.5287 0.2961 -0.0396 0.065 Uiso 1 1 calc R
H22C H 0.4585 0.3515 -0.1097 0.065 Uiso 1 1 calc R
C23 C 0.1666(2) 0.4499(4) 0.1381(2) 0.0257(9) Uani 1 1 d .
H23A H 0.1262 0.3834 0.1493 0.031 Uiso 1 1 calc R
C24 C 0.2234(3) 0.4679(4) 0.2211(3) 0.0343(10) Uani 1 1 d .
H24A H 0.1958 0.5093 0.2626 0.051 Uiso 1 1 calc R
H24B H 0.2669 0.5263 0.2123 0.051 Uiso 1 1 calc R
H24C H 0.2441 0.3797 0.2417 0.051 Uiso 1 1 calc R
C25 C 0.1221(3) 0.5798(5) 0.1099(3) 0.0407(11) Uani 1 1 d .
H25A H 0.0978 0.6144 0.1560 0.061 Uiso 1 1 calc R
H25B H 0.0813 0.5611 0.0608 0.061 Uiso 1 1 calc R
H25C H 0.1588 0.6471 0.0950 0.061 Uiso 1 1 calc R
C26 C 0.1364(2) 0.3574(4) -0.0354(3) 0.0271(9) Uani 1 1 d .
H26A H 0.1128 0.4490 -0.0474 0.032 Uiso 1 1 calc R
C27 C 0.1666(3) 0.3111(5) -0.1137(3) 0.0393(11) Uani 1 1 d .
H27A H 0.1226 0.3047 -0.1612 0.059 Uiso 1 1 calc R
H27B H 0.1916 0.2225 -0.1032 0.059 Uiso 1 1 calc R
H27C H 0.2051 0.3764 -0.1271 0.059 Uiso 1 1 calc R
C28 C 0.0713(3) 0.2632(5) -0.0177(3) 0.0370(11) Uani 1 1 d .
H28A H 0.0301 0.2571 -0.0680 0.055 Uiso 1 1 calc R
H28B H 0.0489 0.2989 0.0294 0.055 Uiso 1 1 calc R
H28C H 0.0932 0.1733 -0.0032 0.055 Uiso 1 1 calc R
N1 N 0.23821(19) -0.2295(3) 0.3556(2) 0.0253(7) Uani 1 1 d .
S1 S 0.19610(5) 0.10358(9) 0.16532(6) 0.0218(2) Uani 1 1 d .
Pt1 Pt 0.291358(8) 0.182293(13) 0.095783(9) 0.01744(5) Uani 1 1 d .
P1 P 0.38550(6) 0.28414(10) 0.03921(7) 0.0219(2) Uani 1 1 d .
P2 P 0.21581(6) 0.37236(10) 0.05781(6) 0.0208(2) Uani 1 1 d .

loop_
_atom_site_aniso_label
_atom_site_aniso_U_11
_atom_site_aniso_U_22
_atom_site_aniso_U_33
_atom_site_aniso_U_23
_atom_site_aniso_U_13
_atom_site_aniso_U_12
C1 0.0238(19) 0.0147(17) 0.021(2) 0.0027(15) 0.0033(16) -0.0008(15)
C2 0.024(2) 0.0210(19) 0.027(2) 0.0054(17) 0.0051(17) 0.0009(15)
C3 0.0190(19) 0.028(2) 0.034(2) 0.0041(18) 0.0067(17) 0.0031(16)
C4 0.0164(18) 0.024(2) 0.030(2) 0.0010(17) 0.0033(16) -0.0014(15)
C5 0.038(2) 0.021(2) 0.031(2) -0.0013(19) 0.0003(19) 0.0060(18)
C6 0.053(3) 0.027(2) 0.026(2) 0.0066(19) 0.011(2) 0.007(2)
C7 0.043(3) 0.026(2) 0.034(3) 0.0066(19) 0.018(2) -0.0010(18)
C8 0.034(2) 0.0199(19) 0.026(2) -0.0011(17) 0.0112(18) -0.0005(17)
C9 0.027(2) 0.027(2) 0.038(3) 0.0001(19) 0.0139(19) -0.0051(17)
C10 0.020(2) 0.037(2) 0.035(3) 0.001(2) 0.0059(18) 0.0003(17)
C11 0.027(2) 0.026(2) 0.029(2) 0.0059(18) 0.0047(18) 0.0011(17)
C12 0.0227(19) 0.0159(18) 0.023(2) -0.0036(16) 0.0064(16) -0.0002(15)
C13 0.027(2) 0.0137(18) 0.025(2) -0.0038(15) 0.0078(17) 0.0001(15)
C14 0.033(2) 0.022(2) 0.028(2) 0.0043(17) 0.0111(18) -0.0060(17)
C15 0.034(2) 0.0173(19) 0.038(3) 0.0079(18) 0.007(2) -0.0011(17)
C16 0.023(2) 0.032(2) 0.028(2) 0.0008(18) 0.0036(17) -0.0109(17)
C17 0.035(2) 0.048(3) 0.030(3) -0.007(2) 0.003(2) -0.011(2)
C18 0.034(3) 0.045(3) 0.049(3) -0.002(2) -0.012(2) -0.003(2)
C19 0.025(2) 0.031(2) 0.031(2) -0.0021(18) 0.0111(18) -0.0018(17)
C21 0.033(2) 0.042(3) 0.029(2) -0.006(2) 0.012(2) -0.0074(19)
C22 0.041(3) 0.050(3) 0.044(3) -0.009(2) 0.021(2) -0.014(2)
C23 0.026(2) 0.0226(19) 0.028(2) -0.0011(18) 0.0041(17) 0.0050(17)
C24 0.045(3) 0.028(2) 0.031(3) -0.0070(19) 0.008(2) 0.007(2)
C25 0.045(3) 0.035(3) 0.041(3) -0.006(2) 0.002(2) 0.018(2)
C26 0.027(2) 0.029(2) 0.024(2) 0.0027(17) 0.0004(17) 0.0058(17)
C27 0.038(3) 0.059(3) 0.021(2) -0.002(2) 0.0029(19) -0.001(2)
C28 0.027(2) 0.048(3) 0.033(3) 0.002(2) -0.0013(19) -0.003(2)
N1 0.0299(18) 0.0189(15) 0.0253(19) 0.0000(14) 0.0001(15) 0.0016(14)
S1 0.0223(5) 0.0169(4) 0.0284(6) 0.0034(4) 0.0103(4) 0.0024(4)
Pt1 0.01786(7) 0.01572(7) 0.01901(9) 0.00110(6) 0.00411(5) -0.00103(6)
P1 0.0220(5) 0.0227(5) 0.0218(5) -0.0001(4) 0.0059(4) -0.0048(4)
P2 0.0242(5) 0.0170(5) 0.0211(5) 0.0016(4) 0.0038(4) 0.0002(4)

loop_
_atom_type_symbol
_atom_type_description
_atom_type_scat_dispersion_real
_atom_type_scat_dispersion_imag
_atom_type_scat_source
C C 0.0033 0.0016 'International Tables Vol C Tables 4.2.6.8 and 6.1.1.4'
H H 0.0000 0.0000 'International Tables Vol C Tables 4.2.6.8 and 6.1.1.4'
N N 0.0061 0.0033 'International Tables Vol C Tables 4.2.6.8 and 6.1.1.4'
P P 0.1023 0.0942 'International Tables Vol C Tables 4.2.6.8 and 6.1.1.4'
S S 0.1246 0.1234 'International Tables Vol C Tables 4.2.6.8 and 6.1.1.4'
Pt Pt -1.7033 8.3905 'International Tables Vol C Tables 4.2.6.8 and 6.1.1.4'

loop_
_geom_angle_atom_site_label_1
_geom_angle_atom_site_label_2
_geom_angle_atom_site_label_3
_geom_angle
C2 C1 C12 121.3(3)
C2 C1 S1 124.4(3)
C12 C1 S1 114.2(3)
C1 C2 C3 128.8(4)
C4 C3 C2 130.4(4)
C3 C4 Pt1 128.8(3)
N1 C5 C6 125.5(4)
C7 C6 C5 117.2(4)
C6 C7 C8 120.6(4)
C7 C8 C9 122.3(4)
C7 C8 C13 117.6(4)
C9 C8 C13 120.1(4)
C10 C9 C8 120.5(4)
C9 C10 C11 119.7(4)
C12 C11 C10 123.1(4)
C11 C12 C13 117.7(3)
C11 C12 C1 119.4(3)
C13 C12 C1 122.8(3)
N1 C13 C8 121.0(4)
N1 C13 C12 120.2(3)
C8 C13 C12 118.8(3)
C15 C14 P1 112.7(3)
C14 C15 P2 111.8(3)
C17 C16 C18 110.4(4)
C17 C16 P1 110.9(3)
C18 C16 P1 112.5(3)
C21 C19 C22 110.3(4)
C21 C19 P1 110.8(3)
C22 C19 P1 114.1(3)
C24 C23 C25 112.0(3)
C24 C23 P2 111.1(3)
C25 C23 P2 114.5(3)
C27 C26 C28 110.3(4)
C27 C26 P2 112.5(3)
C28 C26 P2 111.2(3)
C5 N1 C13 118.0(4)
C1 S1 Pt1 114.00(13)
C4 Pt1 P1 91.31(11)
C4 Pt1 S1 93.46(11)
P1 Pt1 S1 172.17(4)
C4 Pt1 P2 173.96(11)
P1 Pt1 P2 86.74(4)
S1 Pt1 P2 89.12(3)
C19 P1 C14 105.34(19)
C19 P1 C16 104.07(19)
C14 P1 C16 103.13(19)
C19 P1 Pt1 117.05(13)
C14 P1 Pt1 109.70(13)
C16 P1 Pt1 116.16(14)
C15 P2 C23 105.58(19)
C15 P2 C26 104.00(19)
C23 P2 C26 103.58(18)
C15 P2 Pt1 107.80(13)
C23 P2 Pt1 117.72(13)
C26 P2 Pt1 116.83(13)

loop_
_geom_bond_atom_site_label_1
_geom_bond_atom_site_label_2
_geom_bond_distance
C1 C2 1.364(5)
C1 C12 1.486(5)
C1 S1 1.736(4)
C2 C3 1.424(5)
C3 C4 1.343(5)
C4 Pt1 2.028(4)
C5 N1 1.307(5)
C5 C6 1.409(6)
C6 C7 1.359(6)
C7 C8 1.409(6)
C8 C9 1.409(6)
C8 C13 1.436(5)
C9 C10 1.359(6)
C10 C11 1.409(5)
C11 C12 1.380(5)
C12 C13 1.438(5)
C13 N1 1.367(5)
C14 C15 1.540(5)
C14 P1 1.844(4)
C15 P2 1.837(4)
C16 C17 1.522(6)
C16 C18 1.540(6)
C16 P1 1.848(4)
C19 C21 1.522(6)
C19 C22 1.525(6)
C19 P1 1.843(4)
C23 C24 1.521(6)
C23 C25 1.525(5)
C23 P2 1.842(4)
C26 C27 1.523(6)
C26 C28 1.528(6)
C26 P2 1.850(4)
S1 Pt1 2.2918(9)
Pt1 P1 2.2458(10)
Pt1 P2 2.3115(10)
